data_4334636
loop_
_publ_author_name
'Joseph Jankolovits'
'Jeff W. Kampf'
'Vincent L. Pecoraro'

_publ_contact_author vlpec@umich.edu
_publ_section_title
;
 Isolation of Elusive Tetranuclear and Pentanuclear M(II)-Hydroximate
 Intermediates in the Assembly of Lanthanide [15-Metallacrown-5] Complexes
;
_journal_name_full 'Inorganic Chemistry'
_journal_page_first 5063
_journal_page_last 5076
_journal_paper_doi 10.1021/ic302831u
_journal_volume 52
_journal_year 2013
_chemical_formula_sum 'C87.5 H75.9 B2 F8 N17.5 O10.2 Zn5'
_chemical_formula_weight 2036.23
_chemical_name_systematic
; 
 ? 
;
_space_group_IT_number 14
_symmetry_cell_setting monoclinic
_symmetry_space_group_name_Hall '-P 2ybc'
_symmetry_space_group_name_H-M 'P 1 21/c 1'
_atom_sites_solution_hydrogens geom
_atom_sites_solution_primary direct
_atom_sites_solution_secondary difmap
_audit_creation_method SHELXL-97
_cell_angle_alpha 90.00
_cell_angle_beta 93.190(18)
_cell_angle_gamma 90.00
_cell_formula_units_Z 4
_cell_length_a 20.048(4)
_cell_length_b 23.873(3)
_cell_length_c 18.784(3)
_cell_measurement_reflns_used 104052
_cell_measurement_temperature 85(2)
_cell_measurement_theta_max 26.39
_cell_measurement_theta_min 1.75
_cell_volume 8976(3)
_computing_cell_refinement 'Bruker SMART'
_computing_data_collection 'Bruker APEX-II'
_computing_data_reduction 'Bruker SAINT'
_computing_molecular_graphics 'Bruker SHELXTL'
_computing_publication_material 'Bruker SHELXTL'
_computing_structure_refinement 'SHELXL-97 (Sheldrick, 1997)'
_computing_structure_solution 'SHELXS-97 (Sheldrick, 1990)'
_diffrn_ambient_temperature 85(2)
_diffrn_measured_fraction_theta_full 0.999
_diffrn_measured_fraction_theta_max 0.999
_diffrn_measurement_device_type 'Bruker APEX-II CCD'
_diffrn_measurement_method 'phi and omega scans'
_diffrn_radiation_monochromator graphite
_diffrn_radiation_source 'fine-focus sealed tube'
_diffrn_radiation_type MoK\a
_diffrn_radiation_wavelength 0.71073
_diffrn_reflns_av_R_equivalents 0.0742
_diffrn_reflns_av_sigmaI/netI 0.0545
_diffrn_reflns_limit_h_max 25
_diffrn_reflns_limit_h_min -25
_diffrn_reflns_limit_k_max 29
_diffrn_reflns_limit_k_min -29
_diffrn_reflns_limit_l_max 23
_diffrn_reflns_limit_l_min -23
_diffrn_reflns_number 18365
_diffrn_reflns_theta_full 26.39
_diffrn_reflns_theta_max 26.39
_diffrn_reflns_theta_min 1.75
_diffrn_standards_number 0
_exptl_absorpt_coefficient_mu 1.402
_exptl_absorpt_correction_T_max 0.8961
_exptl_absorpt_correction_T_min 0.8068
_exptl_absorpt_correction_type multi-scan
_exptl_absorpt_process_details
;
  Blessing, R. Acta Cryst. (1995) A51 33-38.
  Sheldrick, G.  SADABS (Version 2008/1) Bruker AXS area
  detector absorption and other corrections, University of
  Gottingen, Germany 2008.
;
_exptl_crystal_colour yellow
_exptl_crystal_density_diffrn 1.507
_exptl_crystal_description needle
_exptl_crystal_F_000 4148
_exptl_crystal_size_max 0.16
_exptl_crystal_size_mid 0.08
_exptl_crystal_size_min 0.08
_refine_diff_density_max 1.059
_refine_diff_density_min -0.621
_refine_diff_density_rms 0.108
_refine_ls_extinction_method none
_refine_ls_goodness_of_fit_ref 1.041
_refine_ls_hydrogen_treatment constr
_refine_ls_matrix_type full
_refine_ls_number_parameters 1315
_refine_ls_number_reflns 18365
_refine_ls_number_restraints 485
_refine_ls_restrained_S_all 1.047
_refine_ls_R_factor_all 0.0888
_refine_ls_R_factor_gt 0.0552
_refine_ls_shift/su_max 0.001
_refine_ls_shift/su_mean 0.000
_refine_ls_structure_factor_coef Fsqd
_refine_ls_weighting_details 'calc w=1/[\s^2^(Fo^2^)+(0.0958P)^2^+11.0024P] where P=(Fo^2^+2Fc^2^)/3'
_refine_ls_weighting_scheme calc
_refine_ls_wR_factor_gt 0.1521
_refine_ls_wR_factor_ref 0.1762
_reflns_number_gt 12758
_reflns_number_total 18365
_reflns_threshold_expression >2sigma(I)
_cod_data_source_file ic302831u_si_001_2.cif
_cod_data_source_block Zn5(quinHA)4
_cod_original_formula_sum 'C87.50 H75.90 B2 F8 N17.50 O10.20 Zn5'
_cod_database_code 4334636

loop_
_symmetry_equiv_pos_as_xyz
'x, y, z'
'-x, y+1/2, -z+1/2'
'-x, -y, -z'
'x, -y-1/2, z-1/2'

loop_
_atom_site_label
_atom_site_type_symbol
_atom_site_fract_x
_atom_site_fract_y
_atom_site_fract_z
_atom_site_U_iso_or_equiv
_atom_site_adp_type
_atom_site_occupancy
_atom_site_symmetry_multiplicity
_atom_site_calc_flag
_atom_site_refinement_flags
_atom_site_disorder_assembly
_atom_site_disorder_group
Zn1 Zn 0.74174(2) 0.50639(2) -0.12673(3) 0.02613(13) Uani 1 1 d . . .
Zn2 Zn 0.77841(2) 0.36948(2) -0.19232(3) 0.02979(14) Uani 1 1 d . . .
Zn3 Zn 0.57602(2) 0.47878(2) -0.19766(3) 0.03061(14) Uani 1 1 d . . .
Zn4 Zn 0.70292(3) 0.64888(2) -0.16052(3) 0.03350(14) Uani 1 1 d . . .
Zn5 Zn 0.90458(3) 0.54134(2) -0.18144(3) 0.03426(15) Uani 1 1 d . . .
O1 O 0.69698(15) 0.34649(13) -0.25071(18) 0.0355(8) Uani 1 1 d . . .
O2 O 0.71050(14) 0.42597(12) -0.15387(16) 0.0286(7) Uani 1 1 d . . .
O3 O 0.54390(15) 0.55264(13) -0.23831(18) 0.0349(7) Uani 1 1 d . . .
O4 O 0.64660(14) 0.53142(12) -0.14864(17) 0.0289(7) Uani 1 1 d . . .
O5 O 0.78032(18) 0.67809(14) -0.2108(2) 0.0479(9) Uani 1 1 d . . .
O6 O 0.77318(14) 0.58811(12) -0.12983(17) 0.0315(7) Uani 1 1 d . . .
O7 O 0.93494(16) 0.47377(13) -0.2371(2) 0.0399(8) Uani 1 1 d . . .
O8 O 0.83429(15) 0.48415(12) -0.15439(18) 0.0321(7) Uani 1 1 d . . .
N1 N 0.54198(19) 0.41966(15) -0.2789(2) 0.0328(9) Uani 1 1 d . . .
N2 N 0.65022(17) 0.42105(15) -0.1931(2) 0.0286(8) Uani 1 1 d . . .
N3 N 0.62291(19) 0.68654(16) -0.2273(2) 0.0337(9) Uani 1 1 d . . .
N4 N 0.63575(18) 0.58626(15) -0.1721(2) 0.0298(8) Uani 1 1 d . . .
N5 N 0.9333(2) 0.60961(17) -0.2454(2) 0.0408(10) Uani 1 1 d . . .
N6 N 0.83147(18) 0.59800(15) -0.1653(2) 0.0313(8) Uani 1 1 d . . .
N7 N 0.85861(18) 0.33938(15) -0.2576(2) 0.0321(9) Uani 1 1 d . . .
N8 N 0.84500(18) 0.43242(15) -0.1865(2) 0.0320(9) Uani 1 1 d . . .
N55 N 0.7962(2) 0.31643(15) -0.1082(2) 0.0346(9) Uani 1 1 d . . .
N60 N 0.50996(18) 0.46323(15) -0.1209(2) 0.0320(9) Uani 1 1 d . . .
N65 N 0.6925(2) 0.69146(16) -0.0674(2) 0.0367(9) Uani 1 1 d U . .
N70 N 0.97944(19) 0.54935(17) -0.1041(2) 0.0394(10) Uani 1 1 d . . .
C1 C 0.6486(2) 0.38129(18) -0.2396(3) 0.0304(10) Uani 1 1 d . . .
C2 C 0.5843(2) 0.37786(19) -0.2842(3) 0.0330(10) Uani 1 1 d . . .
C3 C 0.5713(3) 0.3315(2) -0.3292(3) 0.0431(12) Uani 1 1 d . . .
H3 H 0.6034 0.3024 -0.3321 0.052 Uiso 1 1 calc R . .
C4 C 0.5122(3) 0.3289(2) -0.3684(3) 0.0519(15) Uani 1 1 d . . .
H4 H 0.5028 0.2979 -0.3991 0.062 Uiso 1 1 calc R . .
C5 C 0.4653(3) 0.3720(2) -0.3636(3) 0.0469(13) Uani 1 1 d . . .
C6 C 0.4025(3) 0.3723(3) -0.4022(4) 0.0665(19) Uani 1 1 d . . .
H6 H 0.3904 0.3420 -0.4330 0.080 Uiso 1 1 calc R . .
C7 C 0.3599(3) 0.4155(3) -0.3955(4) 0.083(3) Uani 1 1 d . . .
H7 H 0.3184 0.4155 -0.4225 0.100 Uiso 1 1 calc R . .
C8 C 0.3758(3) 0.4606(3) -0.3492(4) 0.074(2) Uani 1 1 d . . .
H8 H 0.3446 0.4900 -0.3439 0.089 Uiso 1 1 calc R . .
C9 C 0.4361(3) 0.4620(2) -0.3120(3) 0.0510(15) Uani 1 1 d . . .
H9 H 0.4472 0.4930 -0.2818 0.061 Uiso 1 1 calc R . .
C10 C 0.4818(2) 0.4183(2) -0.3177(3) 0.0397(12) Uani 1 1 d . . .
C11 C 0.5840(2) 0.59213(19) -0.2163(2) 0.0299(10) Uani 1 1 d . . .
C12 C 0.5746(2) 0.65007(19) -0.2449(3) 0.0318(10) Uani 1 1 d . . .
C13 C 0.5180(3) 0.6635(2) -0.2886(3) 0.0414(12) Uani 1 1 d . . .
H13 H 0.4849 0.6360 -0.3004 0.050 Uiso 1 1 calc R . .
C14 C 0.5111(2) 0.7170(2) -0.3141(3) 0.0432(12) Uani 1 1 d . . .
H14 H 0.4728 0.7271 -0.3433 0.052 Uiso 1 1 calc R . .
C15 C 0.5612(2) 0.7572(2) -0.2969(3) 0.0394(12) Uani 1 1 d . . .
C16 C 0.5581(3) 0.8133(2) -0.3222(3) 0.0473(13) Uani 1 1 d . . .
H16 H 0.5206 0.8252 -0.3514 0.057 Uiso 1 1 calc R . .
C17 C 0.6080(3) 0.8499(2) -0.3051(3) 0.0529(15) Uani 1 1 d . . .
H17 H 0.6052 0.8873 -0.3222 0.064 Uiso 1 1 calc R . .
C18 C 0.6642(3) 0.8327(2) -0.2620(3) 0.0584(16) Uani 1 1 d . . .
H18 H 0.6992 0.8586 -0.2509 0.070 Uiso 1 1 calc R . .
C19 C 0.6691(3) 0.7790(2) -0.2359(3) 0.0475(13) Uani 1 1 d . . .
H19 H 0.7070 0.7678 -0.2067 0.057 Uiso 1 1 calc R . .
C20 C 0.6177(3) 0.74094(19) -0.2528(3) 0.0374(11) Uani 1 1 d . . .
C21 C 0.8294(3) 0.6429(2) -0.2043(3) 0.0393(12) Uani 1 1 d . . .
C22 C 0.8902(3) 0.6515(2) -0.2447(3) 0.0439(12) Uani 1 1 d . . .
C23 C 0.8988(3) 0.7029(2) -0.2811(3) 0.0560(15) Uani 1 1 d . . .
H23 H 0.8657 0.7313 -0.2810 0.067 Uiso 1 1 calc R . .
C24 C 0.9559(4) 0.7102(3) -0.3161(4) 0.0660(18) Uani 1 1 d . . .
H24 H 0.9635 0.7445 -0.3398 0.079 Uiso 1 1 calc R . .
C25 C 1.0039(3) 0.6668(3) -0.3171(3) 0.0589(17) Uani 1 1 d . . .
C26 C 1.0646(4) 0.6716(3) -0.3520(4) 0.076(2) Uani 1 1 d . . .
H26 H 1.0738 0.7049 -0.3774 0.091 Uiso 1 1 calc R . .
C27 C 1.1097(4) 0.6293(4) -0.3494(4) 0.079(2) Uani 1 1 d . . .
H27 H 1.1504 0.6337 -0.3724 0.095 Uiso 1 1 calc R . .
C28 C 1.0975(3) 0.5787(3) -0.3131(4) 0.070(2) Uani 1 1 d . . .
H28 H 1.1294 0.5493 -0.3119 0.084 Uiso 1 1 calc R . .
C29 C 1.0382(3) 0.5729(3) -0.2794(3) 0.0561(16) Uani 1 1 d . . .
H29 H 1.0291 0.5389 -0.2555 0.067 Uiso 1 1 calc R . .
C30 C 0.9913(3) 0.6165(2) -0.2803(3) 0.0499(14) Uani 1 1 d . . .
C31 C 0.8958(2) 0.43196(19) -0.2266(3) 0.0342(10) Uani 1 1 d . . .
C32 C 0.9071(2) 0.3767(2) -0.2606(3) 0.0350(11) Uani 1 1 d . . .
C33 C 0.9676(2) 0.3653(2) -0.2933(3) 0.0448(13) Uani 1 1 d . . .
H33 H 1.0008 0.3935 -0.2960 0.054 Uiso 1 1 calc R . .
C34 C 0.9774(2) 0.3137(2) -0.3206(3) 0.0454(13) Uani 1 1 d . . .
H34 H 1.0182 0.3054 -0.3416 0.054 Uiso 1 1 calc R . .
C35 C 0.9276(2) 0.2725(2) -0.3180(3) 0.0386(11) Uani 1 1 d . . .
C36 C 0.9340(3) 0.2172(2) -0.3446(3) 0.0434(12) Uani 1 1 d . . .
H36 H 0.9740 0.2064 -0.3658 0.052 Uiso 1 1 calc R . .
C37 C 0.8836(3) 0.1795(2) -0.3401(3) 0.0464(13) Uani 1 1 d . . .
H37 H 0.8887 0.1426 -0.3579 0.056 Uiso 1 1 calc R . .
C38 C 0.8243(3) 0.1947(2) -0.3092(3) 0.0451(13) Uani 1 1 d . . .
H38 H 0.7895 0.1679 -0.3065 0.054 Uiso 1 1 calc R . .
C39 C 0.8157(2) 0.2477(2) -0.2828(3) 0.0387(11) Uani 1 1 d . . .
H39 H 0.7750 0.2576 -0.2624 0.046 Uiso 1 1 calc R . .
C40 C 0.8671(2) 0.2872(2) -0.2859(3) 0.0349(11) Uani 1 1 d . . .
N50 N 0.74659(18) 0.49536(16) -0.0167(2) 0.0321(9) Uani 1 1 d D . .
C50 C 0.7419(2) 0.4435(2) 0.0114(3) 0.0421(12) Uani 1 1 d D . .
H50 H 0.7344 0.4125 -0.0197 0.051 Uiso 1 1 calc R . .
C51 C 0.7477(3) 0.4344(3) 0.0835(3) 0.0599(17) Uani 1 1 d D . .
H51 H 0.7447 0.3975 0.1019 0.072 Uiso 1 1 calc R . .
C52 C 0.7578(3) 0.4791(4) 0.1290(3) 0.071(2) Uani 1 1 d D . .
H52 H 0.7614 0.4734 0.1791 0.086 Uiso 1 1 calc R . .
C53 C 0.7624(3) 0.5318(3) 0.1010(3) 0.0621(18) Uani 1 1 d D . .
H53 H 0.7694 0.5633 0.1315 0.075 Uiso 1 1 calc R . .
C54 C 0.7569(2) 0.5386(2) 0.0280(3) 0.0432(12) Uani 1 1 d D . .
H54 H 0.7606 0.5752 0.0087 0.052 Uiso 1 1 calc R . .
C55 C 0.7464(3) 0.2957(2) -0.0719(3) 0.0527(14) Uani 1 1 d . . .
H55 H 0.7016 0.3046 -0.0868 0.063 Uiso 1 1 calc R . .
C56 C 0.7587(4) 0.2609(3) -0.0125(4) 0.071(2) Uani 1 1 d . . .
H56 H 0.7225 0.2459 0.0118 0.085 Uiso 1 1 calc R . .
C57 C 0.8229(4) 0.2487(3) 0.0103(4) 0.0653(18) Uani 1 1 d . . .
H57 H 0.8321 0.2254 0.0507 0.078 Uiso 1 1 calc R . .
C58 C 0.8741(3) 0.2709(2) -0.0269(3) 0.0533(15) Uani 1 1 d . . .
H58 H 0.9194 0.2635 -0.0122 0.064 Uiso 1 1 calc R . .
C59 C 0.8586(3) 0.3037(2) -0.0851(3) 0.0435(12) Uani 1 1 d . . .
H59 H 0.8944 0.3182 -0.1107 0.052 Uiso 1 1 calc R . .
C60 C 0.5191(2) 0.42087(19) -0.0742(3) 0.0352(11) Uani 1 1 d . . .
H60 H 0.5559 0.3963 -0.0790 0.042 Uiso 1 1 calc R . .
C61 C 0.4774(3) 0.4117(2) -0.0196(3) 0.0449(13) Uani 1 1 d . . .
H61 H 0.4851 0.3812 0.0124 0.054 Uiso 1 1 calc R . .
C62 C 0.4244(3) 0.4476(2) -0.0122(3) 0.0484(14) Uani 1 1 d . . .
H62 H 0.3948 0.4422 0.0250 0.058 Uiso 1 1 calc R . .
C63 C 0.4148(3) 0.4911(3) -0.0594(3) 0.0511(15) Uani 1 1 d . . .
H63 H 0.3786 0.5163 -0.0549 0.061 Uiso 1 1 calc R . .
C64 C 0.4579(2) 0.4980(2) -0.1131(3) 0.0420(12) Uani 1 1 d . . .
H64 H 0.4508 0.5282 -0.1457 0.050 Uiso 1 1 calc R . .
C65 C 0.6330(3) 0.7072(2) -0.0469(3) 0.0435(12) Uani 1 1 d U . .
H65 H 0.5952 0.6996 -0.0781 0.052 Uiso 1 1 calc R . .
C66 C 0.6227(3) 0.7337(2) 0.0167(3) 0.0544(14) Uani 1 1 d U . .
H66 H 0.5793 0.7447 0.0289 0.065 Uiso 1 1 calc R . .
C67 C 0.6778(4) 0.7436(4) 0.0615(4) 0.079(2) Uani 1 1 d U . .
H67 H 0.6734 0.7627 0.1054 0.095 Uiso 1 1 calc R . .
C68 C 0.7398(4) 0.7255(4) 0.0421(4) 0.098(3) Uani 1 1 d U . .
H68 H 0.7783 0.7305 0.0734 0.117 Uiso 1 1 calc R . .
C69 C 0.7450(3) 0.7002(4) -0.0226(4) 0.079(2) Uani 1 1 d U . .
H69 H 0.7877 0.6885 -0.0362 0.094 Uiso 1 1 calc R . .
C70 C 1.0276(2) 0.5112(2) -0.0946(3) 0.0483(14) Uani 1 1 d . . .
H70 H 1.0275 0.4797 -0.1254 0.058 Uiso 1 1 calc R . .
C71 C 1.0777(3) 0.5161(3) -0.0412(4) 0.0589(17) Uani 1 1 d . . .
H71 H 1.1112 0.4880 -0.0356 0.071 Uiso 1 1 calc R . .
C72 C 1.0791(3) 0.5611(3) 0.0030(4) 0.0586(17) Uani 1 1 d . . .
H72 H 1.1133 0.5650 0.0398 0.070 Uiso 1 1 calc R . .
C73 C 1.0294(3) 0.6011(3) -0.0069(3) 0.0564(16) Uani 1 1 d . . .
H73 H 1.0292 0.6332 0.0229 0.068 Uiso 1 1 calc R . .
C74 C 0.9807(3) 0.5940(2) -0.0601(3) 0.0460(13) Uani 1 1 d . . .
H74 H 0.9466 0.6215 -0.0662 0.055 Uiso 1 1 calc R . .
N100 N 0.3417(5) 0.5888(3) -0.2485(5) 0.115(3) Uani 1 1 d U . .
C100 C 0.3204(7) 0.6078(4) -0.3131(6) 0.127(4) Uani 1 1 d U . .
H100 H 0.3047 0.5820 -0.3487 0.152 Uiso 1 1 calc R . .
C101 C 0.3211(5) 0.6649(4) -0.3288(6) 0.101(3) Uani 1 1 d U . .
H101 H 0.3069 0.6780 -0.3750 0.121 Uiso 1 1 calc R . .
C102 C 0.3420(3) 0.7012(3) -0.2777(5) 0.074(2) Uani 1 1 d U . .
H102 H 0.3426 0.7403 -0.2872 0.089 Uiso 1 1 calc R . .
C103 C 0.3618(4) 0.6820(3) -0.2137(5) 0.083(2) Uani 1 1 d U . .
H103 H 0.3758 0.7073 -0.1768 0.100 Uiso 1 1 calc R . .
C104 C 0.3621(4) 0.6252(3) -0.2010(5) 0.082(2) Uani 1 1 d U . .
H104 H 0.3779 0.6122 -0.1554 0.099 Uiso 1 1 calc R . .
N110 N 0.7641(7) 0.4593(6) -0.5229(6) 0.171(4) Uani 1 1 d U . .
C110 C 0.7067(7) 0.4399(7) -0.5010(8) 0.185(5) Uani 1 1 d U . .
H110 H 0.6659 0.4534 -0.5227 0.222 Uiso 1 1 calc R . .
C111 C 0.7049(6) 0.3994(6) -0.4462(6) 0.142(4) Uani 1 1 d U . .
H111 H 0.6636 0.3836 -0.4338 0.171 Uiso 1 1 calc R . .
C112 C 0.7602(5) 0.3842(4) -0.4132(4) 0.087(2) Uani 1 1 d U . .
H112 H 0.7600 0.3599 -0.3731 0.104 Uiso 1 1 calc R . .
C113 C 0.8186(5) 0.4035(4) -0.4370(5) 0.101(2) Uani 1 1 d U . .
H113 H 0.8594 0.3912 -0.4140 0.121 Uiso 1 1 calc R . .
C114 C 0.8208(6) 0.4394(5) -0.4918(6) 0.115(3) Uani 1 1 d U . .
H114 H 0.8627 0.4507 -0.5084 0.138 Uiso 1 1 calc R . .
N120 N 0.8022(6) 0.5387(4) -0.3434(6) 0.140(3) Uani 1 1 d U . .
C120 C 0.7411(7) 0.5174(5) -0.3201(5) 0.114(3) Uani 1 1 d U . .
H120 H 0.7408 0.4846 -0.2915 0.137 Uiso 1 1 calc R . .
C121 C 0.6854(7) 0.5430(5) -0.3382(6) 0.143(4) Uani 1 1 d U . .
H121 H 0.6441 0.5283 -0.3245 0.172 Uiso 1 1 calc R . .
C122 C 0.6869(7) 0.5933(5) -0.3786(7) 0.135(4) Uani 1 1 d U . .
H122 H 0.6466 0.6128 -0.3910 0.162 Uiso 1 1 calc R . .
C123 C 0.7455(7) 0.6134(5) -0.3993(7) 0.141(4) Uani 1 1 d U . .
H123 H 0.7459 0.6470 -0.4263 0.169 Uiso 1 1 calc R . .
C124 C 0.8040(7) 0.5868(5) -0.3825(7) 0.132(4) Uani 1 1 d U . .
H124 H 0.8450 0.6012 -0.3975 0.159 Uiso 1 1 calc R . .
B70 B 0.4252(10) 0.8006(10) -0.5334(11) 0.087(12) Uani 0.34 1 d PDU A 1
F70 F 0.3873(15) 0.8491(11) -0.5333(16) 0.115(13) Uani 0.34 1 d PDU A 1
F71 F 0.4778(10) 0.8073(12) -0.5759(9) 0.099(8) Uani 0.34 1 d PDU A 1
F72 F 0.3858(14) 0.7574(13) -0.5602(17) 0.158(16) Uani 0.34 1 d PDU A 1
F73 F 0.4490(10) 0.7891(10) -0.4652(10) 0.099(7) Uani 0.34 1 d PDU A 1
B7A B 0.4131(6) 0.7867(5) -0.5105(7) 0.070(5) Uani 0.66 1 d PDU B 2
F7A F 0.4183(5) 0.7836(4) -0.4372(5) 0.092(3) Uani 0.66 1 d PDU B 2
F7B F 0.3801(6) 0.7410(6) -0.5410(8) 0.098(4) Uani 0.66 1 d PDU B 2
F7C F 0.4759(6) 0.7888(6) -0.5360(7) 0.133(6) Uani 0.66 1 d PDU B 2
F7D F 0.3767(7) 0.8357(5) -0.5278(6) 0.065(3) Uani 0.66 1 d PDU B 2
C410 C 0.9764(9) 0.5426(9) -0.4610(9) 0.244(7) Uani 0.83 1 d PDU . 1
H410 H 0.9589 0.5718 -0.4332 0.293 Uiso 0.83 1 calc PR . 1
N410 C 0.9764(9) 0.5426(9) -0.4610(9) 0.244(7) Uani 0.17 1 d PU . 2
C411 C 0.9851(9) 0.4903(8) -0.4306(9) 0.242(7) Uani 0.83 1 d PDU C 1
H411 H 0.9751 0.4854 -0.3821 0.290 Uiso 0.83 1 calc PR C 1
N411 N 0.9851(9) 0.4903(8) -0.4306(9) 0.242(7) Uani 0.17 1 d PU D 2
C412 C 1.0076(8) 0.4451(8) -0.4673(7) 0.236(7) Uani 0.89 1 d PDU . 1
H412 H 1.0122 0.4088 -0.4470 0.283 Uiso 0.89 1 calc PR . 1
N412 N 1.0076(8) 0.4451(8) -0.4673(7) 0.236(7) Uani 0.17 1 d P . 2
B80 B 1.0676(6) 0.2525(5) -0.4908(6) 0.053(3) Uani 0.50 1 d PD E 1
F80 F 1.0884(4) 0.2303(3) -0.4296(4) 0.071(2) Uani 0.50 1 d PD E 1
F81 F 1.0148(5) 0.2883(6) -0.4776(6) 0.140(5) Uani 0.50 1 d PD E 1
F82 F 1.1125(4) 0.2874(5) -0.5155(6) 0.116(4) Uani 0.50 1 d PD E 1
F83 F 1.0369(8) 0.2138(5) -0.5372(6) 0.154(5) Uani 0.50 1 d PD E 1
N30A N 1.1489(7) 0.3594(7) -0.2853(11) 0.192(8) Uani 0.50 1 d PDU F 1
C30A C 1.1544(7) 0.4151(7) -0.2751(12) 0.189(8) Uani 0.50 1 d PDU F 1
H30A H 1.1453 0.4306 -0.2301 0.227 Uiso 0.50 1 calc PR F 1
C30B C 1.1730(9) 0.4493(7) -0.3286(14) 0.197(8) Uani 0.50 1 d PDU F 1
H30B H 1.1769 0.4885 -0.3208 0.237 Uiso 0.50 1 calc PR F 1
C30C C 1.1861(9) 0.4270(8) -0.3937(13) 0.199(8) Uani 0.50 1 d PDU F 1
H30C H 1.2007 0.4505 -0.4306 0.238 Uiso 0.50 1 calc PR F 1
C30D C 1.1781(9) 0.3707(9) -0.4053(12) 0.201(8) Uani 0.50 1 d PDU F 1
H30D H 1.1829 0.3550 -0.4512 0.241 Uiso 0.50 1 calc PR F 1
C30E C 1.1629(8) 0.3375(6) -0.3485(13) 0.188(8) Uani 0.50 1 d PDU F 1
H30E H 1.1623 0.2980 -0.3543 0.225 Uiso 0.50 1 calc PR F 1
B85 B 1.0937(5) 0.1401(5) -0.6235(7) 0.087(7) Uani 0.50 1 d PD G 2
F85 F 1.0933(4) 0.0921(3) -0.6647(6) 0.099(3) Uani 0.50 1 d PD G 2
F86 F 1.1185(3) 0.1308(3) -0.5543(5) 0.075(2) Uani 0.50 1 d PD G 2
F87 F 1.0286(3) 0.1613(4) -0.6228(5) 0.091(3) Uani 0.50 1 d PD G 2
F88 F 1.1324(3) 0.1803(3) -0.6536(6) 0.094(3) Uani 0.50 1 d PD G 2
O85 O 1.1542(10) 0.2964(11) -0.3954(12) 0.217(9) Uani 0.50 1 d PU H 2
O300 O 1.1964(16) 0.4250(16) -0.2773(17) 0.143(11) Uani 0.25 1 d PU I 2
O30A O 1.1896(19) 0.4544(15) -0.356(2) 0.143(12) Uani 0.25 1 d PU J 3
O400 O 0.5124(16) 0.4836(12) -0.5008(19) 0.120(12) Uani 0.40 1 d PU . 1
O401 O 0.4562(17) 0.6168(18) -0.4594(13) 0.103(10) Uani 0.20 1 d PU K -2
O40Z O 0.485(2) 0.5770(15) -0.4566(16) 0.091(10) Uani 0.20 1 d PU L -3
O40Y O 0.5393(15) 0.4566(12) -0.4938(18) 0.064(8) Uani 0.20 1 d PU M -3
O40A O 0.5127(12) 0.5436(13) -0.4432(14) 0.068(7) Uani 0.20 1 d PU N 4

loop_
_atom_site_aniso_label
_atom_site_aniso_U_11
_atom_site_aniso_U_22
_atom_site_aniso_U_33
_atom_site_aniso_U_23
_atom_site_aniso_U_13
_atom_site_aniso_U_12
Zn1 0.0251(3) 0.0207(2) 0.0325(3) 0.0012(2) 0.0011(2) 0.00128(19)
Zn2 0.0247(3) 0.0206(3) 0.0441(3) -0.0008(2) 0.0032(2) 0.00162(19)
Zn3 0.0265(3) 0.0246(3) 0.0403(3) -0.0043(2) -0.0016(2) 0.0042(2)
Zn4 0.0360(3) 0.0207(3) 0.0429(3) 0.0005(2) -0.0056(2) 0.0030(2)
Zn5 0.0294(3) 0.0253(3) 0.0487(3) 0.0002(2) 0.0078(2) -0.0037(2)
O1 0.0289(17) 0.0272(17) 0.050(2) -0.0111(15) 0.0020(15) 0.0026(13)
O2 0.0215(14) 0.0227(15) 0.0411(18) -0.0034(13) -0.0025(13) -0.0005(12)
O3 0.0319(17) 0.0306(17) 0.0415(19) 0.0017(14) -0.0050(14) 0.0025(13)
O4 0.0273(16) 0.0196(15) 0.0394(18) 0.0014(13) -0.0032(13) 0.0030(12)
O5 0.047(2) 0.0296(19) 0.067(3) 0.0135(17) 0.0030(18) 0.0039(16)
O6 0.0267(16) 0.0237(16) 0.0441(19) 0.0030(14) 0.0026(13) 0.0005(12)
O7 0.0329(18) 0.0277(17) 0.061(2) -0.0034(16) 0.0162(16) -0.0035(14)
O8 0.0276(16) 0.0205(15) 0.049(2) -0.0052(14) 0.0064(14) -0.0007(12)
N1 0.032(2) 0.027(2) 0.039(2) -0.0038(17) -0.0012(17) -0.0005(16)
N2 0.0247(18) 0.0221(18) 0.039(2) -0.0043(16) -0.0004(15) -0.0004(14)
N3 0.039(2) 0.025(2) 0.037(2) 0.0033(16) -0.0037(17) 0.0044(16)
N4 0.032(2) 0.0206(18) 0.036(2) 0.0042(16) -0.0004(16) 0.0043(15)
N5 0.045(2) 0.034(2) 0.044(3) 0.0022(19) 0.010(2) -0.0116(19)
N6 0.031(2) 0.0201(18) 0.043(2) 0.0028(16) 0.0037(17) -0.0024(15)
N7 0.030(2) 0.028(2) 0.038(2) -0.0006(17) 0.0008(17) 0.0011(16)
N8 0.030(2) 0.0208(18) 0.046(2) -0.0056(17) 0.0075(17) 0.0034(15)
N55 0.039(2) 0.0205(19) 0.045(2) 0.0011(17) 0.0072(18) 0.0002(16)
N60 0.0234(18) 0.028(2) 0.045(2) -0.0102(17) 0.0028(16) -0.0038(15)
N65 0.038(2) 0.026(2) 0.045(2) 0.0000(17) -0.0037(18) 0.0053(17)
N70 0.026(2) 0.032(2) 0.060(3) 0.008(2) 0.0060(19) -0.0046(16)
C1 0.029(2) 0.023(2) 0.039(3) 0.0024(19) 0.0014(19) 0.0019(18)
C2 0.029(2) 0.027(2) 0.043(3) -0.006(2) 0.004(2) -0.0012(18)
C3 0.038(3) 0.036(3) 0.055(3) -0.017(2) 0.002(2) 0.002(2)
C4 0.049(3) 0.046(3) 0.060(4) -0.024(3) -0.009(3) 0.000(3)
C5 0.040(3) 0.042(3) 0.057(3) -0.013(3) -0.012(2) 0.005(2)
C6 0.061(4) 0.053(4) 0.081(5) -0.024(3) -0.034(3) 0.007(3)
C7 0.066(4) 0.066(4) 0.111(6) -0.030(4) -0.057(4) 0.020(4)
C8 0.060(4) 0.053(4) 0.104(6) -0.024(4) -0.044(4) 0.023(3)
C9 0.044(3) 0.040(3) 0.067(4) -0.014(3) -0.019(3) 0.011(2)
C10 0.039(3) 0.032(3) 0.046(3) -0.007(2) -0.009(2) 0.005(2)
C11 0.030(2) 0.027(2) 0.032(2) -0.0010(19) 0.0002(19) 0.0040(18)
C12 0.033(2) 0.028(2) 0.034(3) 0.0020(19) 0.0027(19) 0.0045(19)
C13 0.037(3) 0.040(3) 0.047(3) 0.011(2) -0.002(2) 0.004(2)
C14 0.034(3) 0.045(3) 0.050(3) 0.017(2) -0.001(2) 0.009(2)
C15 0.040(3) 0.037(3) 0.041(3) 0.010(2) 0.006(2) 0.010(2)
C16 0.046(3) 0.039(3) 0.056(3) 0.015(3) -0.002(3) 0.013(2)
C17 0.059(4) 0.032(3) 0.068(4) 0.016(3) -0.004(3) 0.011(3)
C18 0.068(4) 0.032(3) 0.074(4) 0.013(3) -0.013(3) -0.001(3)
C19 0.058(3) 0.029(3) 0.054(3) 0.004(2) -0.013(3) 0.005(2)
C20 0.049(3) 0.024(2) 0.039(3) 0.004(2) 0.003(2) 0.007(2)
C21 0.042(3) 0.027(2) 0.048(3) 0.004(2) -0.002(2) -0.008(2)
C22 0.050(3) 0.038(3) 0.045(3) 0.005(2) 0.002(2) -0.009(2)
C23 0.063(4) 0.039(3) 0.066(4) 0.018(3) 0.004(3) -0.010(3)
C24 0.087(5) 0.048(4) 0.063(4) 0.016(3) 0.012(4) -0.022(3)
C25 0.078(4) 0.051(4) 0.049(4) -0.002(3) 0.016(3) -0.028(3)
C26 0.095(6) 0.072(5) 0.063(4) -0.006(4) 0.028(4) -0.044(4)
C27 0.075(5) 0.088(6) 0.079(5) -0.012(4) 0.043(4) -0.035(4)
C28 0.059(4) 0.074(5) 0.080(5) -0.020(4) 0.032(4) -0.023(3)
C29 0.054(3) 0.053(4) 0.064(4) -0.010(3) 0.026(3) -0.018(3)
C30 0.054(3) 0.047(3) 0.050(3) -0.011(3) 0.016(3) -0.024(3)
C31 0.027(2) 0.029(2) 0.048(3) -0.001(2) 0.007(2) -0.0001(19)
C32 0.028(2) 0.030(2) 0.046(3) -0.002(2) 0.002(2) 0.0022(19)
C33 0.030(3) 0.035(3) 0.071(4) -0.006(3) 0.011(2) 0.002(2)
C34 0.029(3) 0.048(3) 0.061(4) -0.011(3) 0.013(2) 0.004(2)
C35 0.037(3) 0.035(3) 0.043(3) -0.004(2) 0.000(2) 0.010(2)
C36 0.048(3) 0.037(3) 0.045(3) -0.008(2) 0.006(2) 0.012(2)
C37 0.061(3) 0.028(3) 0.051(3) -0.013(2) 0.006(3) 0.007(2)
C38 0.052(3) 0.033(3) 0.051(3) -0.006(2) 0.010(3) -0.003(2)
C39 0.034(3) 0.033(3) 0.049(3) -0.010(2) 0.004(2) 0.001(2)
C40 0.034(2) 0.030(2) 0.041(3) -0.004(2) 0.002(2) 0.0079(19)
N50 0.0233(18) 0.037(2) 0.036(2) 0.0028(18) 0.0011(16) 0.0007(16)
C50 0.036(3) 0.044(3) 0.046(3) 0.013(2) 0.007(2) 0.010(2)
C51 0.048(3) 0.082(5) 0.050(4) 0.032(4) 0.005(3) 0.012(3)
C52 0.057(4) 0.124(7) 0.033(3) 0.022(4) -0.004(3) -0.009(4)
C53 0.051(4) 0.097(5) 0.038(3) -0.010(3) 0.001(3) -0.016(3)
C54 0.029(2) 0.054(3) 0.047(3) -0.004(3) 0.000(2) -0.007(2)
C55 0.049(3) 0.045(3) 0.064(4) 0.011(3) 0.004(3) -0.011(3)
C56 0.087(5) 0.059(4) 0.067(4) 0.019(3) 0.009(4) -0.027(4)
C57 0.095(5) 0.038(3) 0.060(4) 0.009(3) -0.019(4) -0.005(3)
C58 0.069(4) 0.043(3) 0.046(3) -0.006(3) -0.010(3) 0.017(3)
C59 0.047(3) 0.034(3) 0.050(3) -0.009(2) 0.002(2) 0.012(2)
C60 0.035(2) 0.028(2) 0.043(3) -0.010(2) 0.002(2) -0.0046(19)
C61 0.052(3) 0.041(3) 0.041(3) -0.004(2) 0.004(2) -0.011(2)
C62 0.039(3) 0.055(4) 0.051(3) -0.015(3) 0.010(2) -0.018(3)
C63 0.032(3) 0.055(4) 0.066(4) -0.021(3) 0.009(3) -0.001(2)
C64 0.031(3) 0.043(3) 0.053(3) -0.005(2) 0.004(2) 0.004(2)
C65 0.042(3) 0.036(3) 0.052(3) 0.002(2) -0.002(2) 0.004(2)
C66 0.058(3) 0.051(3) 0.056(3) 0.006(3) 0.011(3) 0.013(3)
C67 0.081(4) 0.101(5) 0.056(4) -0.028(4) 0.019(3) -0.014(4)
C68 0.063(4) 0.165(8) 0.065(4) -0.051(5) -0.004(4) -0.015(5)
C69 0.044(3) 0.134(6) 0.058(4) -0.039(4) -0.003(3) 0.004(4)
C70 0.028(3) 0.041(3) 0.077(4) 0.005(3) 0.012(3) 0.000(2)
C71 0.023(3) 0.073(4) 0.081(5) 0.028(4) 0.005(3) 0.005(3)
C72 0.038(3) 0.069(4) 0.068(4) 0.020(4) -0.007(3) -0.017(3)
C73 0.055(4) 0.050(3) 0.062(4) 0.008(3) -0.015(3) -0.019(3)
C74 0.043(3) 0.031(3) 0.064(4) 0.007(3) 0.000(3) -0.008(2)
N100 0.194(8) 0.047(4) 0.111(5) 0.002(3) 0.073(6) 0.006(4)
C100 0.230(12) 0.048(4) 0.106(6) -0.012(4) 0.042(7) 0.019(6)
C101 0.124(7) 0.071(5) 0.111(6) 0.010(4) 0.038(5) 0.019(5)
C102 0.050(4) 0.047(4) 0.130(6) 0.011(4) 0.030(4) 0.007(3)
C103 0.063(4) 0.048(4) 0.140(6) 0.022(4) 0.026(4) 0.007(3)
C104 0.092(5) 0.049(4) 0.111(6) 0.009(4) 0.057(4) 0.006(4)
N110 0.160(8) 0.221(10) 0.130(7) 0.065(7) -0.013(7) -0.052(8)
C110 0.132(7) 0.255(12) 0.163(9) 0.118(8) -0.031(8) -0.022(9)
C111 0.106(6) 0.180(10) 0.138(8) 0.079(7) -0.004(6) 0.002(7)
C112 0.106(6) 0.084(5) 0.071(5) 0.008(4) 0.004(4) 0.023(4)
C113 0.102(5) 0.108(7) 0.092(6) -0.019(5) 0.004(5) 0.011(5)
C114 0.121(7) 0.136(8) 0.088(6) -0.013(5) 0.024(5) -0.035(6)
N120 0.183(8) 0.103(6) 0.130(8) -0.009(5) -0.038(7) -0.004(6)
C120 0.179(10) 0.100(7) 0.061(5) 0.005(5) -0.017(6) 0.011(6)
C121 0.193(9) 0.131(9) 0.112(8) 0.011(6) 0.067(8) 0.050(8)
C122 0.150(8) 0.123(8) 0.137(9) 0.012(6) 0.048(8) 0.070(7)
C123 0.175(10) 0.088(7) 0.162(11) 0.017(7) 0.028(9) 0.025(7)
C124 0.143(8) 0.092(7) 0.162(11) -0.009(6) 0.005(8) -0.012(6)
B70 0.046(17) 0.11(2) 0.11(2) -0.078(19) 0.024(17) -0.018(16)
F70 0.075(15) 0.13(2) 0.13(2) -0.087(17) -0.027(14) 0.012(14)
F71 0.034(7) 0.16(2) 0.107(14) -0.081(13) 0.009(8) 0.004(9)
F72 0.085(14) 0.15(3) 0.24(3) -0.15(2) 0.057(16) -0.035(15)
F73 0.096(15) 0.074(10) 0.126(19) -0.016(12) -0.020(13) -0.014(11)
B7A 0.035(7) 0.068(9) 0.107(13) -0.053(9) 0.007(8) -0.003(7)
F7A 0.104(8) 0.064(5) 0.101(7) 0.000(5) -0.046(6) 0.020(6)
F7B 0.042(5) 0.087(6) 0.163(9) -0.081(6) -0.007(5) -0.002(4)
F7C 0.057(5) 0.125(10) 0.221(17) -0.122(11) 0.050(9) -0.028(6)
F7D 0.055(5) 0.079(6) 0.060(5) -0.009(5) 0.000(4) 0.016(5)
C410 0.277(14) 0.342(16) 0.118(11) -0.076(12) 0.059(10) -0.192(14)
N410 0.277(14) 0.342(16) 0.118(11) -0.076(12) 0.059(10) -0.192(14)
C411 0.269(13) 0.337(17) 0.123(11) -0.076(10) 0.041(10) -0.189(13)
N411 0.269(13) 0.337(17) 0.123(11) -0.076(10) 0.041(10) -0.189(13)
C412 0.237(14) 0.364(16) 0.108(9) -0.090(10) 0.034(9) -0.172(13)
N412 0.237(14) 0.364(16) 0.108(9) -0.090(10) 0.034(9) -0.172(13)
B80 0.066(9) 0.055(8) 0.038(7) -0.006(6) -0.004(7) 0.018(7)
F80 0.066(5) 0.063(5) 0.086(6) -0.003(4) 0.009(4) 0.025(4)
F81 0.099(8) 0.208(14) 0.111(8) 0.042(9) -0.009(7) 0.015(9)
F82 0.055(5) 0.173(11) 0.117(8) 0.037(8) -0.018(5) 0.006(6)
F83 0.225(15) 0.120(10) 0.122(10) 0.036(8) 0.041(10) -0.064(10)
N30A 0.058(7) 0.086(8) 0.43(2) -0.045(11) -0.031(10) 0.008(6)
C30A 0.049(7) 0.089(8) 0.42(2) -0.051(11) -0.033(10) -0.015(7)
C30B 0.059(8) 0.090(8) 0.44(2) -0.030(11) -0.023(11) 0.023(8)
C30C 0.064(8) 0.091(8) 0.44(2) -0.025(11) -0.014(11) 0.016(8)
C30D 0.067(8) 0.094(9) 0.44(2) -0.032(11) -0.010(11) 0.014(8)
C30E 0.048(7) 0.079(8) 0.43(2) -0.040(10) -0.018(11) 0.015(7)
B85 0.041(8) 0.054(10) 0.161(19) 0.062(12) -0.030(10) -0.021(7)
F85 0.068(5) 0.061(5) 0.162(9) 0.067(6) -0.045(5) -0.027(4)
F86 0.034(3) 0.066(5) 0.122(7) 0.046(5) -0.014(4) -0.004(3)
F87 0.034(4) 0.099(6) 0.137(8) 0.068(6) -0.015(4) -0.014(4)
F88 0.043(4) 0.062(5) 0.173(9) 0.069(5) -0.023(5) -0.027(3)
O85 0.143(12) 0.307(18) 0.206(15) 0.000(14) 0.056(11) 0.124(13)
O300 0.129(17) 0.18(2) 0.120(16) -0.048(15) 0.047(14) 0.003(15)
O30A 0.114(18) 0.122(18) 0.20(2) -0.015(16) 0.056(16) 0.015(15)
O400 0.13(3) 0.16(3) 0.069(9) -0.01(2) -0.007(17) -0.03(2)
O401 0.11(2) 0.17(3) 0.026(11) -0.007(17) 0.001(13) -0.07(2)
O40Z 0.15(2) 0.083(18) 0.039(14) -0.026(15) 0.015(15) -0.001(18)
O40Y 0.076(16) 0.055(14) 0.063(15) 0.035(12) 0.023(13) -0.003(12)
O40A 0.060(14) 0.085(17) 0.061(15) -0.005(14) 0.020(12) -0.024(13)

loop_
_atom_type_symbol
_atom_type_description
_atom_type_scat_dispersion_real
_atom_type_scat_dispersion_imag
_atom_type_scat_source
C C 0.0033 0.0016 'International Tables Vol C Tables 4.2.6.8 and 6.1.1.4'
H H 0.0000 0.0000 'International Tables Vol C Tables 4.2.6.8 and 6.1.1.4'
N N 0.0061 0.0033 'International Tables Vol C Tables 4.2.6.8 and 6.1.1.4'
O O 0.0106 0.0060 'International Tables Vol C Tables 4.2.6.8 and 6.1.1.4'
Zn Zn 0.2839 1.4301 'International Tables Vol C Tables 4.2.6.8 and 6.1.1.4'
F F 0.0171 0.0103 'International Tables Vol C Tables 4.2.6.8 and 6.1.1.4'
B B 0.0013 0.0007 'International Tables Vol C Tables 4.2.6.8 and 6.1.1.4'

loop_
_geom_angle_atom_site_label_1
_geom_angle_atom_site_label_2
_geom_angle_atom_site_label_3
_geom_angle
_geom_angle_site_symmetry_1
_geom_angle_site_symmetry_3
O4 Zn1 O8 153.35(13) . .
O4 Zn1 O6 90.05(12) . .
O8 Zn1 O6 87.41(12) . .
O4 Zn1 O2 87.41(11) . .
O8 Zn1 O2 87.87(11) . .
O6 Zn1 O2 164.16(13) . .
O4 Zn1 N50 103.37(14) . .
O8 Zn1 N50 103.23(14) . .
O6 Zn1 N50 98.69(14) . .
O2 Zn1 N50 97.11(14) . .
O1 Zn2 N8 139.27(15) . .
O1 Zn2 N55 110.96(15) . .
N8 Zn2 N55 109.57(16) . .
O1 Zn2 O2 80.64(12) . .
N8 Zn2 O2 86.66(13) . .
N55 Zn2 O2 102.93(14) . .
O1 Zn2 N7 101.86(14) . .
N8 Zn2 N7 76.73(14) . .
N55 Zn2 N7 97.31(15) . .
O2 Zn2 N7 157.23(13) . .
O3 Zn3 N2 146.14(14) . .
O3 Zn3 N60 102.74(14) . .
N2 Zn3 N60 110.45(15) . .
O3 Zn3 O4 80.40(12) . .
N2 Zn3 O4 84.96(13) . .
N60 Zn3 O4 104.47(14) . .
O3 Zn3 N1 102.85(14) . .
N2 Zn3 N1 77.75(14) . .
N60 Zn3 N1 100.84(15) . .
O4 Zn3 N1 153.09(14) . .
O5 Zn4 N4 138.04(16) . .
O5 Zn4 N65 110.62(16) . .
N4 Zn4 N65 111.19(16) . .
O5 Zn4 O6 80.91(13) . .
N4 Zn4 O6 87.17(13) . .
N65 Zn4 O6 102.10(14) . .
O5 Zn4 N3 98.67(15) . .
N4 Zn4 N3 77.15(14) . .
N65 Zn4 N3 100.43(15) . .
O6 Zn4 N3 156.05(14) . .
N6 Zn5 O7 147.63(15) . .
N6 Zn5 N70 109.87(16) . .
O7 Zn5 N70 102.20(16) . .
N6 Zn5 O8 83.94(13) . .
O7 Zn5 O8 80.12(12) . .
N70 Zn5 O8 112.05(15) . .
N6 Zn5 N5 78.08(16) . .
O7 Zn5 N5 102.69(15) . .
N70 Zn5 N5 96.86(16) . .
O8 Zn5 N5 149.83(15) . .
C1 O1 Zn2 109.3(3) . .
N2 O2 Zn2 109.2(2) . .
N2 O2 Zn1 116.9(2) . .
Zn2 O2 Zn1 119.48(13) . .
C11 O3 Zn3 109.8(3) . .
N4 O4 Zn1 118.1(2) . .
N4 O4 Zn3 109.8(2) . .
Zn1 O4 Zn3 121.71(14) . .
C21 O5 Zn4 109.7(3) . .
N6 O6 Zn1 116.1(2) . .
N6 O6 Zn4 108.8(2) . .
Zn1 O6 Zn4 117.81(14) . .
C31 O7 Zn5 109.4(3) . .
N8 O8 Zn1 120.5(2) . .
N8 O8 Zn5 111.0(2) . .
Zn1 O8 Zn5 122.84(14) . .
C2 N1 C10 119.4(4) . .
C2 N1 Zn3 111.7(3) . .
C10 N1 Zn3 128.5(3) . .
C1 N2 O2 114.3(3) . .
C1 N2 Zn3 118.8(3) . .
O2 N2 Zn3 125.6(2) . .
C12 N3 C20 119.2(4) . .
C12 N3 Zn4 112.1(3) . .
C20 N3 Zn4 128.7(3) . .
C11 N4 O4 114.1(4) . .
C11 N4 Zn4 119.6(3) . .
O4 N4 Zn4 124.8(3) . .
C22 N5 C30 119.0(5) . .
C22 N5 Zn5 112.2(3) . .
C30 N5 Zn5 128.6(4) . .
C21 N6 O6 114.0(4) . .
C21 N6 Zn5 117.8(3) . .
O6 N6 Zn5 126.1(2) . .
C32 N7 C40 119.2(4) . .
C32 N7 Zn2 111.5(3) . .
C40 N7 Zn2 128.8(3) . .
C31 N8 O8 113.7(4) . .
C31 N8 Zn2 120.1(3) . .
O8 N8 Zn2 124.6(3) . .
C55 N55 C59 117.6(5) . .
C55 N55 Zn2 121.5(4) . .
C59 N55 Zn2 120.8(3) . .
C60 N60 C64 118.1(4) . .
C60 N60 Zn3 121.7(3) . .
C64 N60 Zn3 120.0(4) . .
C69 N65 C65 117.8(5) . .
C69 N65 Zn4 120.3(4) . .
C65 N65 Zn4 121.7(3) . .
C70 N70 C74 118.0(5) . .
C70 N70 Zn5 122.1(4) . .
C74 N70 Zn5 119.9(3) . .
N2 C1 O1 125.9(4) . .
N2 C1 C2 114.1(4) . .
O1 C1 C2 120.0(4) . .
N1 C2 C3 122.9(4) . .
N1 C2 C1 117.0(4) . .
C3 C2 C1 120.1(4) . .
C4 C3 C2 119.0(5) . .
C3 C4 C5 119.9(5) . .
C4 C5 C6 123.5(5) . .
C4 C5 C10 118.3(5) . .
C6 C5 C10 118.2(5) . .
C7 C6 C5 120.3(5) . .
C6 C7 C8 121.3(6) . .
C9 C8 C7 119.9(6) . .
C8 C9 C10 120.6(5) . .
N1 C10 C9 120.1(4) . .
N1 C10 C5 120.3(4) . .
C9 C10 C5 119.6(5) . .
O3 C11 N4 125.9(4) . .
O3 C11 C12 119.9(4) . .
N4 C11 C12 114.1(4) . .
N3 C12 C13 123.4(4) . .
N3 C12 C11 116.3(4) . .
C13 C12 C11 120.3(4) . .
C14 C13 C12 118.8(5) . .
C13 C14 C15 119.8(5) . .
C14 C15 C20 118.8(4) . .
C14 C15 C16 123.1(5) . .
C20 C15 C16 118.1(5) . .
C17 C16 C15 120.7(5) . .
C16 C17 C18 120.3(5) . .
C19 C18 C17 121.0(6) . .
C18 C19 C20 119.2(5) . .
N3 C20 C19 119.4(4) . .
N3 C20 C15 120.0(4) . .
C19 C20 C15 120.6(4) . .
O5 C21 N6 126.2(5) . .
O5 C21 C22 120.2(4) . .
N6 C21 C22 113.6(4) . .
N5 C22 C23 123.5(5) . .
N5 C22 C21 117.1(4) . .
C23 C22 C21 119.4(5) . .
C24 C23 C22 118.1(6) . .
C23 C24 C25 120.2(6) . .
C30 C25 C24 118.3(6) . .
C30 C25 C26 118.4(7) . .
C24 C25 C26 123.2(6) . .
C27 C26 C25 120.7(7) . .
C26 C27 C28 121.4(6) . .
C29 C28 C27 118.9(7) . .
C28 C29 C30 120.8(6) . .
N5 C30 C29 119.4(5) . .
N5 C30 C25 120.8(6) . .
C29 C30 C25 119.8(5) . .
O7 C31 N8 125.7(4) . .
O7 C31 C32 120.8(4) . .
N8 C31 C32 113.5(4) . .
N7 C32 C33 122.7(4) . .
N7 C32 C31 116.6(4) . .
C33 C32 C31 120.7(4) . .
C34 C33 C32 119.0(5) . .
C33 C34 C35 120.5(5) . .
C34 C35 C36 124.2(5) . .
C34 C35 C40 117.6(4) . .
C36 C35 C40 118.2(5) . .
C37 C36 C35 120.8(5) . .
C36 C37 C38 120.4(5) . .
C39 C38 C37 121.0(5) . .
C38 C39 C40 119.8(5) . .
N7 C40 C39 119.2(4) . .
N7 C40 C35 121.0(4) . .
C39 C40 C35 119.8(4) . .
C54 N50 C50 118.3(4) . .
C54 N50 Zn1 121.4(3) . .
C50 N50 Zn1 120.2(3) . .
N50 C50 C51 121.8(6) . .
C50 C51 C52 119.6(6) . .
C53 C52 C51 119.1(6) . .
C52 C53 C54 119.0(6) . .
N50 C54 C53 122.2(5) . .
N55 C55 C56 121.5(6) . .
C57 C56 C55 119.8(6) . .
C56 C57 C58 118.3(6) . .
C59 C58 C57 118.9(6) . .
N55 C59 C58 123.8(6) . .
N60 C60 C61 122.6(5) . .
C60 C61 C62 118.7(5) . .
C63 C62 C61 119.1(5) . .
C62 C63 C64 119.6(5) . .
N60 C64 C63 121.8(5) . .
N65 C65 C66 124.2(5) . .
C67 C66 C65 117.2(6) . .
C66 C67 C68 119.2(6) . .
C69 C68 C67 119.0(7) . .
N65 C69 C68 122.5(6) . .
N70 C70 C71 122.2(6) . .
C72 C71 C70 119.9(6) . .
C71 C72 C73 118.2(6) . .
C74 C73 C72 119.4(6) . .
N70 C74 C73 122.3(5) . .
C104 N100 C100 117.8(8) . .
N100 C100 C101 121.0(10) . .
C102 C101 C100 119.1(10) . .
C103 C102 C101 119.4(8) . .
C102 C103 C104 119.7(9) . .
N100 C104 C103 123.0(9) . .
C110 N110 C114 118.1(11) . .
N110 C110 C111 121.5(13) . .
C112 C111 C110 119.0(12) . .
C111 C112 C113 118.6(10) . .
C114 C113 C112 122.5(10) . .
C113 C114 N110 119.9(11) . .
C124 N120 C120 121.0(11) . .
C121 C120 N120 119.6(12) . .
C120 C121 C122 119.6(14) . .
C123 C122 C121 120.0(12) . .
C124 C123 C122 121.5(13) . .
N120 C124 C123 118.2(13) . .
F71 B70 F73 109.3(12) . .
F71 B70 F72 108.6(12) . .
F73 B70 F72 110.8(13) . .
F71 B70 F70 110.1(12) . .
F73 B70 F70 109.2(12) . .
F72 B70 F70 108.8(12) . .
F7C B7A F7A 109.4(9) . .
F7C B7A F7B 108.1(8) . .
F7A B7A F7B 112.3(10) . .
F7C B7A F7D 111.3(10) . .
F7A B7A F7D 106.6(8) . .
F7B B7A F7D 109.2(9) . .
C412 C410 C411 123.1(17) 3_764 .
C412 C411 C410 122.7(19) . .
C411 C412 C410 114.2(15) . 3_764
F80 B80 F82 111.8(10) . .
F80 B80 F83 112.8(11) . .
F82 B80 F83 118.9(11) . .
F80 B80 F81 107.4(10) . .
F82 B80 F81 102.4(10) . .
F83 B80 F81 101.8(12) . .
C30A N30A C30E 119.4(10) . .
C30B C30A N30A 120.7(11) . .
C30A C30B C30C 119.8(11) . .
C30B C30C C30D 119.7(10) . .
C30E C30D C30C 118.1(10) . .
N30A C30E C30D 121.9(10) . .
F88 B85 F86 108.5(9) . .
F88 B85 F85 109.5(10) . .
F86 B85 F85 112.6(9) . .
F88 B85 F87 107.5(8) . .
F86 B85 F87 109.5(10) . .
F85 B85 F87 109.1(9) . .

loop_
_geom_bond_atom_site_label_1
_geom_bond_atom_site_label_2
_geom_bond_distance
_geom_bond_site_symmetry_2
Zn1 O4 2.019(3) .
Zn1 O8 2.025(3) .
Zn1 O6 2.052(3) .
Zn1 O2 2.074(3) .
Zn1 N50 2.081(4) .
Zn2 O1 1.992(3) .
Zn2 N8 2.009(4) .
Zn2 N55 2.041(4) .
Zn2 O2 2.075(3) .
Zn2 N7 2.196(4) .
Zn3 O3 2.013(3) .
Zn3 N2 2.026(4) .
Zn3 N60 2.046(4) .
Zn3 O4 2.070(3) .
Zn3 N1 2.161(4) .
Zn4 O5 1.988(4) .
Zn4 N4 2.016(4) .
Zn4 N65 2.045(4) .
Zn4 O6 2.081(3) .
Zn4 N3 2.175(4) .
Zn5 N6 2.030(4) .
Zn5 O7 2.034(3) .
Zn5 N70 2.039(4) .
Zn5 O8 2.046(3) .
Zn5 N5 2.123(4) .
O1 C1 1.303(5) .
O2 N2 1.385(4) .
O3 C11 1.291(5) .
O4 N4 1.394(4) .
O5 C21 1.294(6) .
O6 N6 1.397(5) .
O7 C31 1.291(5) .
O8 N8 1.396(4) .
N1 C2 1.317(6) .
N1 C10 1.374(6) .
N2 C1 1.289(6) .
N3 C12 1.330(6) .
N3 C20 1.386(6) .
N4 C11 1.301(6) .
N5 C22 1.321(7) .
N5 C30 1.376(7) .
N6 C21 1.298(6) .
N7 C32 1.322(6) .
N7 C40 1.369(6) .
N8 C31 1.301(6) .
N55 C55 1.335(7) .
N55 C59 1.337(6) .
N60 C60 1.345(6) .
N60 C64 1.349(6) .
N65 C69 1.326(7) .
N65 C65 1.326(6) .
N70 C70 1.332(6) .
N70 C74 1.349(7) .
C1 C2 1.500(6) .
C2 C3 1.408(6) .
C3 C4 1.362(7) .
C4 C5 1.399(7) .
C5 C6 1.418(7) .
C5 C10 1.430(7) .
C6 C7 1.349(9) .
C7 C8 1.409(9) .
C8 C9 1.363(7) .
C9 C10 1.396(7) .
C11 C12 1.492(6) .
C12 C13 1.402(7) .
C13 C14 1.367(7) .
C14 C15 1.413(7) .
C15 C20 1.420(7) .
C15 C16 1.421(7) .
C16 C17 1.353(8) .
C17 C18 1.412(8) .
C18 C19 1.374(7) .
C19 C20 1.396(7) .
C21 C22 1.486(7) .
C22 C23 1.419(7) .
C23 C24 1.362(9) .
C24 C25 1.416(10) .
C25 C30 1.416(8) .
C25 C26 1.419(9) .
C26 C27 1.354(11) .
C27 C28 1.414(10) .
C28 C29 1.385(8) .
C29 C30 1.402(9) .
C31 C32 1.490(7) .
C32 C33 1.415(7) .
C33 C34 1.353(7) .
C34 C35 1.404(7) .
C35 C36 1.419(7) .
C35 C40 1.428(7) .
C36 C37 1.360(8) .
C37 C38 1.399(7) .
C38 C39 1.374(7) .
C39 C40 1.400(7) .
N50 C54 1.340(6) .
N50 C50 1.351(6) .
C50 C51 1.369(8) .
C51 C52 1.374(10) .
C52 C53 1.370(10) .
C53 C54 1.380(8) .
C55 C56 1.402(9) .
C56 C57 1.365(9) .
C57 C58 1.379(9) .
C58 C59 1.367(8) .
C60 C61 1.376(7) .
C61 C62 1.379(8) .
C62 C63 1.373(8) .
C63 C64 1.374(8) .
C65 C66 1.377(8) .
C66 C67 1.371(9) .
C67 C68 1.386(10) .
C68 C69 1.367(9) .
C70 C71 1.384(8) .
C71 C72 1.356(9) .
C72 C73 1.387(9) .
C73 C74 1.367(8) .
N100 C104 1.297(11) .
N100 C100 1.343(13) .
C100 C101 1.395(12) .
C101 C102 1.343(12) .
C102 C103 1.326(11) .
C103 C104 1.375(9) .
N110 C110 1.327(15) .
N110 C114 1.337(15) .
C110 C111 1.413(15) .
C111 C112 1.293(12) .
C112 C113 1.356(12) .
C113 C114 1.342(13) .
N120 C124 1.363(14) .
N120 C120 1.419(15) .
C120 C121 1.300(15) .
C121 C122 1.422(15) .
C122 C123 1.345(16) .
C123 C124 1.355(16) .
B70 F71 1.367(14) .
B70 F73 1.369(15) .
B70 F72 1.377(14) .
B70 F70 1.385(14) .
B7A F7C 1.372(11) .
B7A F7A 1.376(12) .
B7A F7B 1.384(11) .
B7A F7D 1.406(11) .
C410 C412 1.432(19) 3_764
C410 C411 1.380(10) .
C411 C412 1.370(9) .
C412 C410 1.432(19) 3_764
B80 F80 1.312(10) .
B80 F82 1.328(11) .
B80 F83 1.389(12) .
B80 F81 1.394(12) .
N30A C30A 1.346(9) .
N30A C30E 1.342(9) .
C30A C30B 1.364(10) .
C30B C30C 1.372(12) .
C30C C30D 1.370(11) .
C30D C30E 1.376(10) .
B85 F88 1.375(10) .
B85 F86 1.384(11) .
B85 F85 1.383(12) .
B85 F87 1.401(11) .
O400 O400 0.93(5) 3_664
